data_4319051
loop_
_publ_author_name
'Gang Xu'
'Zhe-Ming Wang'
'Zheng He'
'Zhi L\"u'
'Chun-Sheng Liao'
'Chun-Hua Yan'

_publ_contact_author_address
;
State Key Laboratory of Rare Earth Materials Chemistry and Applications &
PKU-HKU Joint Laboratory in Rare Earth Materials and Bioinorganic Chemistry
College of Chemistry
Peking University
Beijing 100871
People's Republic of China
;
_publ_contact_author_email chyan@chem.pku.edu.cn
_publ_contact_author_fax 86-(10)-62754179
_publ_contact_author_name 'Prof. Chun-Hua Yan'
_publ_contact_author_phone 86-(10)-62754179
_publ_section_title
;
 Synthesis and Structural Characterization of Nonanuclear Lanthanide
 Complexes
;
_journal_name_full 'Inorganic Chemistry'
_journal_page_first 6802
_journal_page_last 6807
_journal_paper_doi 10.1021/ic025929u
_journal_volume 41
_journal_year 2002
_chemical_formula_sum 'C169 H177 Cl3 Dy9 N O44'
_chemical_formula_weight 4494.97
_chemical_name_systematic
; 
 ? 
;
_space_group_IT_number 222
_symmetry_cell_setting cubic
_symmetry_space_group_name_Hall '-P 4a 2bc 3'
_symmetry_space_group_name_H-M 'P n -3 n :2'
_atom_sites_solution_hydrogens geom
_atom_sites_solution_primary direct
_atom_sites_solution_secondary difmap
_audit_creation_method SHELXL-97
_cell_angle_alpha 90.00
_cell_angle_beta 90.00
_cell_angle_gamma 90.00
_cell_formula_units_Z 6
_cell_length_a 33.5900(7)
_cell_length_b 33.5900(7)
_cell_length_c 33.5900(7)
_cell_measurement_reflns_used 238182
_cell_measurement_temperature 180
_cell_measurement_theta_max 27.48
_cell_measurement_theta_min 3.40
_cell_volume 37899.2(14)
_computing_cell_refinement 'HKL Scalepack (Otwinowski & Minor, 1997)'
_computing_data_collection 'KappaCCD (Nonius B. V., 1998)'
_computing_data_reduction 'HKL Denzo (Otwinowski & Minor, 1997) & maXus (Mackay et al., 1998)'
_computing_molecular_graphics 'Bruker SHELXTL V5.1 (Sheldrick, 1998)'
_computing_publication_material 'SHELXL-97 (Sheldrick, 1997)'
_computing_structure_refinement 'SHELXL-97 (Sheldrick, 1997)'
_computing_structure_solution 'SHELXS-97 (Sheldrick, 1997)'
_diffrn_ambient_temperature 180
_diffrn_detector_area_resol_mean 0.76
_diffrn_measured_fraction_theta_full 0.997
_diffrn_measured_fraction_theta_max 0.997
_diffrn_measurement_device_type 'NONIUS KappaCCD'
_diffrn_measurement_method CCD
_diffrn_radiation_monochromator graphite
_diffrn_radiation_source 'fine-focus sealed tube'
_diffrn_radiation_type MoK\a
_diffrn_radiation_wavelength 0.71073
_diffrn_reflns_av_R_equivalents 0.0981
_diffrn_reflns_av_sigmaI/netI 0.0308
_diffrn_reflns_limit_h_max 43
_diffrn_reflns_limit_h_min -42
_diffrn_reflns_limit_k_max 43
_diffrn_reflns_limit_k_min -43
_diffrn_reflns_limit_l_max 38
_diffrn_reflns_limit_l_min -25
_diffrn_reflns_number 238182
_diffrn_reflns_theta_full 27.47
_diffrn_reflns_theta_max 27.47
_diffrn_reflns_theta_min 3.43
_exptl_absorpt_coefficient_mu 2.709
_exptl_absorpt_correction_T_max 0.764
_exptl_absorpt_correction_T_min 0.661
_exptl_absorpt_correction_type empirical
_exptl_absorpt_process_details '(Blessing, 1995, 1997)'
_exptl_crystal_colour colorless
_exptl_crystal_density_diffrn 1.182
_exptl_crystal_density_method 'not measured'
_exptl_crystal_description cubic
_exptl_crystal_F_000 13170
_exptl_crystal_size_max 0.20
_exptl_crystal_size_mid 0.20
_exptl_crystal_size_min 0.10
_refine_diff_density_max 0.691
_refine_diff_density_min -0.564
_refine_diff_density_rms 0.117
_refine_ls_extinction_method none
_refine_ls_goodness_of_fit_ref 1.107
_refine_ls_hydrogen_treatment mixed
_refine_ls_matrix_type full
_refine_ls_number_parameters 261
_refine_ls_number_reflns 7252
_refine_ls_number_restraints 0
_refine_ls_restrained_S_all 1.107
_refine_ls_R_factor_all 0.0642
_refine_ls_R_factor_gt 0.0403
_refine_ls_shift/su_max 0.004
_refine_ls_shift/su_mean 0.000
_refine_ls_structure_factor_coef Fsqd
_refine_ls_weighting_details 'calc w=1/[\s^2^(Fo^2^)+(0.0422P)^2^+144.1716P] where P=(Fo^2^+2Fc^2^)/3'
_refine_ls_weighting_scheme calc
_refine_ls_wR_factor_gt 0.0988
_refine_ls_wR_factor_ref 0.1095
_reflns_number_gt 5520
_reflns_number_total 7252
_reflns_threshold_expression >2sigma(I)
_cod_data_source_file ic025929u-3_s1_5.cif
_cod_data_source_block 4
_cod_depositor_comments
;
The following automatic conversions were performed:

'_symmetry_cell_setting' value 'Cubic' changed to 'cubic' according
to the built-in table from CIF Core dictionary named 'cif_core.dic'
version 2.4.1 from 2010-06-29.

Automatic conversion script
Id: cif_fix_values 1646 2011-03-28 12:23:43Z adriana 
;
_cod_original_sg_symbol_H-M 'P n -3 n'
_cod_original_formula_sum 'C169 H177 Cl3 N O44 Dy9'
_cod_database_code 4319051

loop_
_symmetry_equiv_pos_as_xyz
'x, y, z'
'-x+1/2, -y+1/2, z'
'-x+1/2, y, -z+1/2'
'x, -y+1/2, -z+1/2'
'z, x, y'
'z, -x+1/2, -y+1/2'
'-z+1/2, -x+1/2, y'
'-z+1/2, x, -y+1/2'
'y, z, x'
'-y+1/2, z, -x+1/2'
'y, -z+1/2, -x+1/2'
'-y+1/2, -z+1/2, x'
'y, x, -z+1/2'
'-y+1/2, -x+1/2, -z+1/2'
'y, -x+1/2, z'
'-y+1/2, x, z'
'x, z, -y+1/2'
'-x+1/2, z, y'
'-x+1/2, -z+1/2, -y+1/2'
'x, -z+1/2, y'
'z, y, -x+1/2'
'z, -y+1/2, x'
'-z+1/2, y, x'
'-z+1/2, -y+1/2, -x+1/2'
'-x, -y, -z'
'x-1/2, y-1/2, -z'
'x-1/2, -y, z-1/2'
'-x, y-1/2, z-1/2'
'-z, -x, -y'
'-z, x-1/2, y-1/2'
'z-1/2, x-1/2, -y'
'z-1/2, -x, y-1/2'
'-y, -z, -x'
'y-1/2, -z, x-1/2'
'-y, z-1/2, x-1/2'
'y-1/2, z-1/2, -x'
'-y, -x, z-1/2'
'y-1/2, x-1/2, z-1/2'
'-y, x-1/2, -z'
'y-1/2, -x, -z'
'-x, -z, y-1/2'
'x-1/2, -z, -y'
'x-1/2, z-1/2, y-1/2'
'-x, z-1/2, -y'
'-z, -y, x-1/2'
'-z, y-1/2, -x'
'z-1/2, -y, -x'
'z-1/2, y-1/2, x-1/2'

loop_
_atom_site_label
_atom_site_type_symbol
_atom_site_fract_x
_atom_site_fract_y
_atom_site_fract_z
_atom_site_U_iso_or_equiv
_atom_site_adp_type
_atom_site_occupancy
_atom_site_symmetry_multiplicity
_atom_site_calc_flag
_atom_site_refinement_flags
_atom_site_disorder_assembly
_atom_site_disorder_group
Dy1 Dy 0.180311(7) 0.670033(7) 0.220020(7) 0.02946(8) Uani 1 1 d . . .
Dy2 Dy 0.2500 0.7500 0.2500 0.02496(14) Uani 1 8 d S . .
O1 O 0.2500 0.6620(2) 0.2500 0.0322(14) Uani 1 4 d S . .
O2 O 0.19310(9) 0.71234(10) 0.27265(9) 0.0282(7) Uani 1 1 d . . .
H2 H 0.1704 0.7283 0.2817 0.034 Uiso 1 1 calc R . .
O3 O 0.14170(10) 0.72604(10) 0.20719(11) 0.0356(8) Uani 1 1 d . . .
O4 O 0.15086(11) 0.65909(12) 0.15881(11) 0.0418(9) Uani 1 1 d . . .
O5 O 0.18531(10) 0.62479(10) 0.27598(10) 0.0361(8) Uani 1 1 d . . .
O6 O 0.11823(11) 0.64599(12) 0.23545(12) 0.0463(10) Uani 1 1 d . . .
C1 C 0.08897(18) 0.76960(18) 0.1934(2) 0.0524(15) Uani 1 1 d . . .
H1A H 0.1064 0.7919 0.1897 0.079 Uiso 1 1 calc R . .
H1B H 0.0790 0.7696 0.2201 0.079 Uiso 1 1 calc R . .
H1C H 0.0671 0.7715 0.1751 0.079 Uiso 1 1 calc R . .
C2 C 0.11095(16) 0.73250(17) 0.18598(17) 0.0398(12) Uani 1 1 d . . .
C3 C 0.09859(17) 0.70728(18) 0.15501(17) 0.0451(14) Uani 1 1 d . . .
H3 H 0.0752 0.7138 0.1417 0.054 Uiso 1 1 calc R . .
C4 C 0.11933(17) 0.67220(18) 0.14250(16) 0.0432(13) Uani 1 1 d . . .
C5 C 0.10391(18) 0.64857(19) 0.10778(17) 0.0474(14) Uani 1 1 d . . .
C6 C 0.0642(2) 0.6497(2) 0.09527(19) 0.0599(18) Uani 1 1 d . . .
H6 H 0.0458 0.6648 0.1094 0.072 Uiso 1 1 calc R . .
C7 C 0.0523(2) 0.6287(3) 0.0624(2) 0.073(2) Uani 1 1 d . . .
H7 H 0.0258 0.6294 0.0545 0.088 Uiso 1 1 calc R . .
C8 C 0.0791(3) 0.6069(3) 0.0415(2) 0.085(3) Uani 1 1 d . . .
H8 H 0.0709 0.5922 0.0195 0.102 Uiso 1 1 calc R . .
C9 C 0.1184(3) 0.6066(3) 0.0527(3) 0.096(3) Uani 1 1 d . . .
H9 H 0.1371 0.5930 0.0374 0.116 Uiso 1 1 calc R . .
C10 C 0.1304(2) 0.6265(2) 0.0865(2) 0.071(2) Uani 1 1 d . . .
H10 H 0.1567 0.6247 0.0949 0.085 Uiso 1 1 calc R . .
C11 C 0.1827(2) 0.5662(2) 0.3161(2) 0.072(2) Uani 1 1 d . . .
H11A H 0.2048 0.5533 0.3034 0.109 Uiso 1 1 calc R . .
H11B H 0.1637 0.5466 0.3244 0.109 Uiso 1 1 calc R . .
H11C H 0.1920 0.5807 0.3390 0.109 Uiso 1 1 calc R . .
C12 C 0.16327(17) 0.59480(17) 0.28714(17) 0.0423(13) Uani 1 1 d . . .
C13 C 0.12549(18) 0.58828(18) 0.27522(18) 0.0503(15) Uani 1 1 d . . .
H13 H 0.1135 0.5645 0.2828 0.060 Uiso 1 1 calc R . .
C14 C 0.10265(17) 0.61562(17) 0.25163(18) 0.0448(13) Uani 1 1 d . . .
C15 C 0.05868(17) 0.60942(18) 0.24515(19) 0.0493(14) Uani 1 1 d . . .
C16 C 0.0363(2) 0.5830(2) 0.2669(2) 0.0623(18) Uani 1 1 d . . .
H16 H 0.0484 0.5682 0.2870 0.075 Uiso 1 1 calc R . .
C17 C -0.0033(2) 0.5780(2) 0.2595(2) 0.069(2) Uani 1 1 d . . .
H17 H -0.0181 0.5603 0.2747 0.083 Uiso 1 1 calc R . .
C18 C -0.0207(2) 0.5987(2) 0.2302(2) 0.0627(19) Uani 1 1 d . . .
H18 H -0.0477 0.5950 0.2250 0.075 Uiso 1 1 calc R . .
C19 C 0.0005(2) 0.6249(2) 0.2080(2) 0.0667(19) Uani 1 1 d . . .
H19 H -0.0117 0.6387 0.1873 0.080 Uiso 1 1 calc R . .
C20 C 0.04027(19) 0.6310(2) 0.2161(2) 0.0594(18) Uani 1 1 d . . .
H20 H 0.0546 0.6500 0.2018 0.071 Uiso 1 1 calc R . .
C101 C 0.1558(9) 0.5403(9) 0.4333(9) 0.282(13) Uiso 1 1 d . . .
C102 C 0.0000 0.5000 0.0000 0.28(3) Uiso 1 6 d S . .
C103 C 0.1360(13) 0.5136(13) 0.4401(12) 0.40(2) Uiso 1 1 d . . .
C105 C 0.0162(15) 0.4904(15) 0.4232(12) 0.49(2) Uiso 1 1 d . . .
C106 C 0.2500 0.4919(19) 0.2500 0.37(3) Uiso 1 4 d S . .
C108 C 0.0553(10) 0.5011(11) 0.3354(10) 0.366(16) Uiso 1 1 d . . .

loop_
_atom_site_aniso_label
_atom_site_aniso_U_11
_atom_site_aniso_U_22
_atom_site_aniso_U_33
_atom_site_aniso_U_23
_atom_site_aniso_U_13
_atom_site_aniso_U_12
Dy1 0.02718(13) 0.03246(14) 0.02875(13) -0.00055(9) -0.00082(9) -0.00362(9)
Dy2 0.02316(19) 0.0286(3) 0.02316(19) 0.000 0.000 0.000
O1 0.031(2) 0.035(4) 0.031(2) 0.000 0.000 0.000
O2 0.0257(17) 0.0317(18) 0.0271(17) -0.0029(14) 0.0008(13) -0.0015(13)
O3 0.0278(18) 0.0351(19) 0.044(2) -0.0014(16) -0.0067(16) -0.0008(15)
O4 0.037(2) 0.056(2) 0.033(2) -0.0060(17) -0.0077(16) 0.0015(18)
O5 0.0353(19) 0.0348(19) 0.038(2) 0.0016(15) 0.0004(15) -0.0070(15)
O6 0.033(2) 0.051(2) 0.055(2) 0.0105(19) 0.0032(18) -0.0101(18)
C1 0.048(4) 0.053(4) 0.057(4) -0.003(3) -0.012(3) 0.006(3)
C2 0.030(3) 0.042(3) 0.047(3) 0.005(2) -0.003(2) -0.004(2)
C3 0.036(3) 0.056(4) 0.043(3) -0.003(3) -0.009(2) 0.000(3)
C4 0.039(3) 0.056(4) 0.035(3) 0.001(3) -0.002(2) -0.007(3)
C5 0.048(4) 0.059(4) 0.034(3) -0.005(3) -0.008(3) -0.001(3)
C6 0.050(4) 0.079(5) 0.050(4) -0.013(3) 0.000(3) -0.008(3)
C7 0.046(4) 0.108(6) 0.065(5) -0.023(4) -0.009(3) -0.008(4)
C8 0.080(6) 0.106(7) 0.067(5) -0.044(5) -0.028(4) 0.001(5)
C9 0.071(5) 0.136(8) 0.082(6) -0.054(6) -0.024(5) 0.031(5)
C10 0.058(4) 0.088(5) 0.067(5) -0.030(4) -0.021(4) 0.015(4)
C11 0.064(5) 0.064(5) 0.090(6) 0.027(4) -0.019(4) -0.011(4)
C12 0.040(3) 0.039(3) 0.047(3) 0.000(2) 0.003(3) -0.006(2)
C13 0.048(4) 0.045(3) 0.058(4) 0.009(3) 0.004(3) -0.011(3)
C14 0.047(3) 0.047(3) 0.040(3) -0.005(3) 0.007(3) -0.009(3)
C15 0.036(3) 0.054(4) 0.058(4) -0.001(3) 0.002(3) -0.013(3)
C16 0.049(4) 0.072(5) 0.066(4) 0.010(4) 0.001(3) -0.026(3)
C17 0.045(4) 0.078(5) 0.085(6) 0.006(4) 0.005(4) -0.021(4)
C18 0.037(3) 0.060(4) 0.091(6) -0.005(4) 0.001(3) -0.010(3)
C19 0.042(4) 0.070(5) 0.088(5) 0.004(4) -0.007(4) 0.005(3)
C20 0.040(3) 0.065(4) 0.073(5) 0.018(4) 0.005(3) -0.002(3)

loop_
_atom_type_symbol
_atom_type_description
_atom_type_scat_dispersion_real
_atom_type_scat_dispersion_imag
_atom_type_scat_source
C C 0.0033 0.0016 'International Tables Vol C Tables 4.2.6.8 and 6.1.1.4'
H H 0.0000 0.0000 'International Tables Vol C Tables 4.2.6.8 and 6.1.1.4'
O O 0.0106 0.0060 'International Tables Vol C Tables 4.2.6.8 and 6.1.1.4'
Cl Cl 0.1484 0.1585 'International Tables Vol C Tables 4.2.6.8 and 6.1.1.4'
Dy Dy -0.1892 4.4098 'International Tables Vol C Tables 4.2.6.8 and 6.1.1.4'
N N 0.0061 0.0033 'International Tables Vol C Tables 4.2.6.8 and 6.1.1.4'

loop_
_geom_angle_atom_site_label_1
_geom_angle_atom_site_label_2
_geom_angle_atom_site_label_3
_geom_angle
_geom_angle_site_symmetry_1
_geom_angle_site_symmetry_3
_geom_angle_publ_flag
O6 Dy1 O2 102.28(13) . . ?
O6 Dy1 O2 157.88(13) . 23 ?
O2 Dy1 O2 78.09(15) . 23 ?
O6 Dy1 O4 75.89(14) . . ?
O2 Dy1 O4 149.19(13) . . ?
O2 Dy1 O4 92.43(13) 23 . ?
O6 Dy1 O3 79.62(13) . . ?
O2 Dy1 O3 75.39(12) . . ?
O2 Dy1 O3 79.11(12) 23 . ?
O4 Dy1 O3 74.04(13) . . ?
O6 Dy1 O5 116.11(13) . 23 ?
O2 Dy1 O5 130.12(12) . 23 ?
O2 Dy1 O5 77.42(11) 23 23 ?
O4 Dy1 O5 74.37(12) . 23 ?
O3 Dy1 O5 139.40(12) . 23 ?
O6 Dy1 O5 70.56(13) . . ?
O2 Dy1 O5 77.24(12) . . ?
O2 Dy1 O5 129.96(12) 23 . ?
O4 Dy1 O5 128.33(13) . . ?
O3 Dy1 O5 133.62(12) . . ?
O5 Dy1 O5 86.42(16) 23 . ?
O6 Dy1 O1 134.74(13) . . ?
O2 Dy1 O1 66.05(13) . . ?
O2 Dy1 O1 66.05(13) 23 . ?
O4 Dy1 O1 136.37(11) . . ?
O3 Dy1 O1 131.90(17) . . ?
O5 Dy1 O1 64.38(13) 23 . ?
O5 Dy1 O1 64.24(13) . . ?
O6 Dy1 Dy1 97.26(10) . 21 ?
O2 Dy1 Dy1 38.71(8) . 21 ?
O2 Dy1 Dy1 96.34(8) 23 21 ?
O4 Dy1 Dy1 170.03(10) . 21 ?
O3 Dy1 Dy1 112.24(9) . 21 ?
O5 Dy1 Dy1 102.92(8) 23 21 ?
O5 Dy1 Dy1 41.73(8) . 21 ?
O1 Dy1 Dy1 45.320(16) . 21 ?
O6 Dy1 Dy1 158.05(10) . 23 ?
O2 Dy1 Dy1 96.34(8) . 23 ?
O2 Dy1 Dy1 38.70(8) 23 23 ?
O4 Dy1 Dy1 93.92(10) . 23 ?
O3 Dy1 Dy1 116.71(9) . 23 ?
O5 Dy1 Dy1 41.94(8) 23 23 ?
O5 Dy1 Dy1 102.87(8) . 23 ?
O1 Dy1 Dy1 45.320(16) . 23 ?
Dy1 Dy1 Dy1 90.0 21 23 ?
O6 Dy1 Dy2 140.19(10) . . ?
O2 Dy1 Dy2 39.42(8) . . ?
O2 Dy1 Dy2 39.42(8) 23 . ?
O4 Dy1 Dy2 128.90(10) . . ?
O3 Dy1 Dy2 79.40(8) . . ?
O5 Dy1 Dy2 101.75(8) 23 . ?
O5 Dy1 Dy2 101.55(8) . . ?
O1 Dy1 Dy2 52.58(15) . . ?
Dy1 Dy1 Dy2 60.878(2) 21 . ?
Dy1 Dy1 Dy2 60.878(2) 23 . ?
O2 Dy2 O2 116.82(15) 23 21 ?
O2 Dy2 O2 74.07(7) 23 3 ?
O2 Dy2 O2 74.07(7) 21 3 ?
O2 Dy2 O2 143.26(15) 23 24_565 ?
O2 Dy2 O2 75.37(15) 21 24_565 ?
O2 Dy2 O2 140.64(15) 3 24_565 ?
O2 Dy2 O2 74.07(7) 23 . ?
O2 Dy2 O2 74.07(7) 21 . ?
O2 Dy2 O2 116.82(15) 3 . ?
O2 Dy2 O2 77.04(15) 24_565 . ?
O2 Dy2 O2 77.04(15) 23 4_565 ?
O2 Dy2 O2 140.64(15) 21 4_565 ?
O2 Dy2 O2 143.26(15) 3 4_565 ?
O2 Dy2 O2 74.07(7) 24_565 4_565 ?
O2 Dy2 O2 75.37(15) . 4_565 ?
O2 Dy2 O2 140.64(15) 23 2_565 ?
O2 Dy2 O2 77.04(15) 21 2_565 ?
O2 Dy2 O2 75.37(15) 3 2_565 ?
O2 Dy2 O2 74.07(7) 24_565 2_565 ?
O2 Dy2 O2 143.26(15) . 2_565 ?
O2 Dy2 O2 116.82(15) 4_565 2_565 ?
O2 Dy2 O2 75.37(15) 23 22_565 ?
O2 Dy2 O2 143.26(15) 21 22_565 ?
O2 Dy2 O2 77.04(15) 3 22_565 ?
O2 Dy2 O2 116.82(15) 24_565 22_565 ?
O2 Dy2 O2 140.64(15) . 22_565 ?
O2 Dy2 O2 74.07(7) 4_565 22_565 ?
O2 Dy2 O2 74.07(7) 2_565 22_565 ?
O2 Dy2 Dy1 37.39(8) 23 . ?
O2 Dy2 Dy1 91.97(8) 21 . ?
O2 Dy2 Dy1 91.98(8) 3 . ?
O2 Dy2 Dy1 113.33(7) 24_565 . ?
O2 Dy2 Dy1 37.38(7) . . ?
O2 Dy2 Dy1 78.11(8) 4_565 . ?
O2 Dy2 Dy1 165.03(8) 2_565 . ?
O2 Dy2 Dy1 111.35(8) 22_565 . ?
O2 Dy2 Dy1 113.33(7) 23 4_565 ?
O2 Dy2 Dy1 111.35(8) 21 4_565 ?
O2 Dy2 Dy1 165.03(8) 3 4_565 ?
O2 Dy2 Dy1 37.39(8) 24_565 4_565 ?
O2 Dy2 Dy1 78.11(8) . 4_565 ?
O2 Dy2 Dy1 37.38(7) 4_565 4_565 ?
O2 Dy2 Dy1 91.98(8) 2_565 4_565 ?
O2 Dy2 Dy1 91.97(8) 22_565 4_565 ?
Dy1 Dy2 Dy1 101.571(7) . 4_565 ?
O2 Dy2 Dy1 165.03(8) 23 24_565 ?
O2 Dy2 Dy1 78.11(8) 21 24_565 ?
O2 Dy2 Dy1 111.35(8) 3 24_565 ?
O2 Dy2 Dy1 37.38(7) 24_565 24_565 ?
O2 Dy2 Dy1 113.33(7) . 24_565 ?
O2 Dy2 Dy1 91.97(8) 4_565 24_565 ?
O2 Dy2 Dy1 37.39(8) 2_565 24_565 ?
O2 Dy2 Dy1 91.98(8) 22_565 24_565 ?
Dy1 Dy2 Dy1 150.485(7) . 24_565 ?
Dy1 Dy2 Dy1 58.243(4) 4_565 24_565 ?
O2 Dy2 Dy1 37.38(7) 23 23 ?
O2 Dy2 Dy1 91.98(8) 21 23 ?
O2 Dy2 Dy1 37.39(8) 3 23 ?
O2 Dy2 Dy1 165.03(8) 24_565 23 ?
O2 Dy2 Dy1 91.97(8) . 23 ?
O2 Dy2 Dy1 113.33(7) 4_565 23 ?
O2 Dy2 Dy1 111.35(8) 2_565 23 ?
O2 Dy2 Dy1 78.11(8) 22_565 23 ?
Dy1 Dy2 Dy1 58.243(4) . 23 ?
Dy1 Dy2 Dy1 150.485(7) 4_565 23 ?
Dy1 Dy2 Dy1 148.435(7) 24_565 23 ?
Dy1 O1 Dy1 167.9(3) 3 . ?
Dy1 O1 Dy1 89.36(3) 3 21 ?
Dy1 O1 Dy1 89.36(3) . 21 ?
Dy1 O1 Dy1 89.36(3) 3 23 ?
Dy1 O1 Dy1 89.36(3) . 23 ?
Dy1 O1 Dy1 167.9(3) 21 23 ?
Dy1 O2 Dy1 102.59(12) . 21 ?
Dy1 O2 Dy2 103.21(12) . . ?
Dy1 O2 Dy2 103.19(12) 21 . ?
Dy1 O2 H2 115.4 . . ?
Dy1 O2 H2 115.4 21 . ?
Dy2 O2 H2 115.4 . . ?
C2 O3 Dy1 133.9(3) . . ?
C4 O4 Dy1 133.2(4) . . ?
C12 O5 Dy1 125.8(3) . 21 ?
C12 O5 Dy1 131.9(3) . . ?
Dy1 O5 Dy1 96.34(12) 21 . ?
C14 O6 Dy1 139.0(4) . . ?
C2 C1 H1A 109.5 . . ?
C2 C1 H1B 109.5 . . ?
H1A C1 H1B 109.5 . . ?
C2 C1 H1C 109.5 . . ?
H1A C1 H1C 109.5 . . ?
H1B C1 H1C 109.5 . . ?
O3 C2 C3 123.5(5) . . ?
O3 C2 C1 117.2(5) . . ?
C3 C2 C1 119.2(5) . . ?
C2 C3 C4 124.7(5) . . ?
C2 C3 H3 117.6 . . ?
C4 C3 H3 117.6 . . ?
O4 C4 C3 124.3(5) . . ?
O4 C4 C5 116.0(5) . . ?
C3 C4 C5 119.6(5) . . ?
C10 C5 C6 118.7(6) . . ?
C10 C5 C4 118.0(6) . . ?
C6 C5 C4 123.2(6) . . ?
C7 C6 C5 120.5(7) . . ?
C7 C6 H6 119.8 . . ?
C5 C6 H6 119.8 . . ?
C8 C7 C6 120.1(7) . . ?
C8 C7 H7 120.0 . . ?
C6 C7 H7 120.0 . . ?
C7 C8 C9 120.0(7) . . ?
C7 C8 H8 120.0 . . ?
C9 C8 H8 120.0 . . ?
C8 C9 C10 120.2(8) . . ?
C8 C9 H9 119.9 . . ?
C10 C9 H9 119.9 . . ?
C5 C10 C9 120.4(7) . . ?
C5 C10 H10 119.8 . . ?
C9 C10 H10 119.8 . . ?
C12 C11 H11A 109.5 . . ?
C12 C11 H11B 109.5 . . ?
H11A C11 H11B 109.5 . . ?
C12 C11 H11C 109.5 . . ?
H11A C11 H11C 109.5 . . ?
H11B C11 H11C 109.5 . . ?
O5 C12 C13 125.0(5) . . ?
O5 C12 C11 115.4(5) . . ?
C13 C12 C11 119.6(5) . . ?
C12 C13 C14 124.3(5) . . ?
C12 C13 H13 117.9 . . ?
C14 C13 H13 117.9 . . ?
O6 C14 C13 122.0(5) . . ?
O6 C14 C15 117.0(5) . . ?
C13 C14 C15 121.0(5) . . ?
C20 C15 C16 118.5(6) . . ?
C20 C15 C14 118.3(5) . . ?
C16 C15 C14 123.2(6) . . ?
C17 C16 C15 121.0(7) . . ?
C17 C16 H16 119.5 . . ?
C15 C16 H16 119.5 . . ?
C18 C17 C16 119.8(7) . . ?
C18 C17 H17 120.1 . . ?
C16 C17 H17 120.1 . . ?
C17 C18 C19 120.7(7) . . ?
C17 C18 H18 119.6 . . ?
C19 C18 H18 119.6 . . ?
C18 C19 C20 119.8(7) . . ?
C18 C19 H19 120.1 . . ?
C20 C19 H19 120.1 . . ?
C15 C20 C19 120.1(6) . . ?
C15 C20 H20 120.0 . . ?
C19 C20 H20 120.0 . . ?

loop_
_geom_bond_atom_site_label_1
_geom_bond_atom_site_label_2
_geom_bond_distance
_geom_bond_site_symmetry_2
_geom_bond_publ_flag
Dy1 O6 2.296(4) . ?
Dy1 O2 2.309(3) . ?
Dy1 O2 2.309(3) 23 ?
Dy1 O4 2.311(3) . ?
Dy1 O3 2.325(3) . ?
Dy1 O5 2.413(3) 23 ?
Dy1 O5 2.423(3) . ?
Dy1 O1 2.5626(8) . ?
Dy1 Dy1 3.6038(3) 21 ?
Dy1 Dy1 3.6038(3) 23 ?
Dy1 Dy2 3.7025(2) . ?
Dy2 O2 2.415(3) 23 ?
Dy2 O2 2.415(3) 21 ?
Dy2 O2 2.415(3) 3 ?
Dy2 O2 2.415(3) 24_565 ?
Dy2 O2 2.415(3) . ?
Dy2 O2 2.415(3) 4_565 ?
Dy2 O2 2.415(3) 2_565 ?
Dy2 O2 2.415(3) 22_565 ?
Dy2 Dy1 3.7025(2) 4_565 ?
Dy2 Dy1 3.7025(2) 24_565 ?
Dy2 Dy1 3.7025(2) 23 ?
O1 Dy1 2.5626(7) 3 ?
O1 Dy1 2.5626(7) 21 ?
O1 Dy1 2.5626(7) 23 ?
O2 Dy1 2.309(3) 21 ?
O2 H2 0.9800 . ?
O3 C2 1.274(6) . ?
O4 C4 1.271(7) . ?
O5 C12 1.305(6) . ?
O5 Dy1 2.413(3) 21 ?
O6 C14 1.269(7) . ?
C1 C2 1.469(8) . ?
C1 H1A 0.9600 . ?
C1 H1B 0.9600 . ?
C1 H1C 0.9600 . ?
C2 C3 1.404(8) . ?
C3 C4 1.432(8) . ?
C3 H3 0.9300 . ?
C4 C5 1.503(8) . ?
C5 C10 1.361(9) . ?
C5 C6 1.398(8) . ?
C6 C7 1.369(9) . ?
C6 H6 0.9300 . ?
C7 C8 1.358(11) . ?
C7 H7 0.9300 . ?
C8 C9 1.373(11) . ?
C8 H8 0.9300 . ?
C9 C10 1.378(10) . ?
C9 H9 0.9300 . ?
C10 H10 0.9300 . ?
C11 C12 1.515(9) . ?
C11 H11A 0.9600 . ?
C11 H11B 0.9600 . ?
C11 H11C 0.9600 . ?
C12 C13 1.349(8) . ?
C13 C14 1.435(8) . ?
C13 H13 0.9300 . ?
C14 C15 1.508(8) . ?
C15 C20 1.364(9) . ?
C15 C16 1.374(8) . ?
C16 C17 1.364(9) . ?
C16 H16 0.9300 . ?
C17 C18 1.340(10) . ?
C17 H17 0.9300 . ?
C18 C19 1.356(10) . ?
C18 H18 0.9300 . ?
C19 C20 1.379(9) . ?
C19 H19 0.9300 . ?
C20 H20 0.9300 . ?
C101 C103 1.14(5) . ?
